data_4502223
loop_
_publ_author_name
'Tedesco, Consiglia'
'Erra, Loredana'
'Immediata, Ivano'
'Gaeta, Carmine'
'Brunelli, Michela'
'Merlini, Marco'
'Meneghini, Carlo'
'Pattison, Philip'
'Neri, Placido'

_publ_section_title
;
 Solvent Induced Pseudopolymorphism in a Calixarene-Based Porous Host
 Framework
;
_journal_issue 4
_journal_name_full 'Crystal Growth &amp; Design'
_journal_page_first 1527
_journal_paper_doi 10.1021/cg900719f
_journal_volume 10
_journal_year 2010
_chemical_formula_moiety 'C38 H44 O6, C H Cl3, H2 O1'
_chemical_formula_sum 'C39 H47 Cl3 O7'
_chemical_formula_weight 734.12
_chemical_name_systematic
; 
 ? 
;
_space_group_IT_number 2
_symmetry_cell_setting triclinic
_symmetry_space_group_name_Hall '-P 1'
_symmetry_space_group_name_H-M 'P -1'
_atom_sites_solution_hydrogens geom
_atom_sites_solution_primary direct
_atom_sites_solution_secondary difmap
_audit_creation_method SHELXL-97
_cell_angle_alpha 85.03(2)
_cell_angle_beta 87.27(2)
_cell_angle_gamma 75.26(2)
_cell_formula_units_Z 2
_cell_length_a 9.993(3)
_cell_length_b 11.259(3)
_cell_length_c 17.330(4)
_cell_measurement_temperature 294(2)
_cell_volume 1877.9(9)
_computing_structure_refinement 'SHELXL-97 (Sheldrick, 1997)'
_computing_structure_solution 'SIR-97 (Altomare, 1994)'
_diffrn_ambient_temperature 295(2)
_diffrn_measured_fraction_theta_full 0.999
_diffrn_measured_fraction_theta_max 0.999
_diffrn_radiation_monochromator graphite
_diffrn_radiation_source 'fine-focus sealed tube'
_diffrn_radiation_type MoK\a
_diffrn_radiation_wavelength 0.71069
_diffrn_reflns_av_R_equivalents 0.0673
_diffrn_reflns_av_sigmaI/netI 0.0888
_diffrn_reflns_limit_h_max 9
_diffrn_reflns_limit_h_min -9
_diffrn_reflns_limit_k_max 0
_diffrn_reflns_limit_k_min -11
_diffrn_reflns_limit_l_max 17
_diffrn_reflns_limit_l_min -17
_diffrn_reflns_number 4182
_diffrn_reflns_theta_full 20.81
_diffrn_reflns_theta_max 20.81
_diffrn_reflns_theta_min 2.11
_exptl_absorpt_coefficient_mu 0.292
_exptl_absorpt_correction_type none
_exptl_crystal_colour white
_exptl_crystal_density_diffrn 1.298
_exptl_crystal_density_method 'not measured'
_exptl_crystal_description prism
_exptl_crystal_F_000 776
_exptl_crystal_size_max 0.45
_exptl_crystal_size_mid 0.33
_exptl_crystal_size_min 0.27
_refine_diff_density_max 0.428
_refine_diff_density_min -0.379
_refine_diff_density_rms 0.085
_refine_ls_extinction_method none
_refine_ls_goodness_of_fit_ref 0.988
_refine_ls_hydrogen_treatment constr
_refine_ls_matrix_type full
_refine_ls_number_parameters 437
_refine_ls_number_reflns 3921
_refine_ls_number_restraints 0
_refine_ls_restrained_S_all 0.988
_refine_ls_R_factor_all 0.1623
_refine_ls_R_factor_gt 0.0766
_refine_ls_shift/su_max 0.000
_refine_ls_shift/su_mean 0.000
_refine_ls_structure_factor_coef Fsqd
_refine_ls_weighting_details 'calc w=1/[\s^2^(Fo^2^)+(0.1893P)^2^+0.0000P] where P=(Fo^2^+2Fc^2^)/3'
_refine_ls_weighting_scheme calc
_refine_ls_wR_factor_gt 0.2128
_refine_ls_wR_factor_ref 0.2727
_reflns_number_gt 1955
_reflns_number_total 3921
_reflns_threshold_expression >2sigma(I)
_cod_data_source_file cg900719f_si_001.cif
_cod_data_source_block aga6
_cod_database_code 4502223

loop_
_symmetry_equiv_pos_as_xyz
'x, y, z'
'-x, -y, -z'

loop_
_atom_site_label
_atom_site_type_symbol
_atom_site_fract_x
_atom_site_fract_y
_atom_site_fract_z
_atom_site_U_iso_or_equiv
_atom_site_adp_type
_atom_site_occupancy
_atom_site_symmetry_multiplicity
_atom_site_calc_flag
_atom_site_refinement_flags
Cl1 Cl 0.3347(3) 0.2216(3) 0.2627(2) 0.1186(12) Uani 1 1 d .
Cl2 Cl 0.5476(3) 0.0453(4) 0.34702(18) 0.1182(13) Uani 1 1 d .
Cl3 Cl 0.4711(5) -0.0056(5) 0.1995(2) 0.1615(18) Uani 1 1 d .
O1 O -0.0427(5) 0.3646(5) 0.4357(3) 0.0537(15) Uani 1 1 d .
H1 H -0.0782 0.4351 0.4182 0.081 Uiso 1 1 calc R
O2 O 0.5145(6) 0.3061(6) 0.4758(3) 0.0715(18) Uani 1 1 d .
H2 H 0.5382 0.3693 0.4617 0.107 Uiso 1 1 calc R
O3 O -0.0685(5) 0.1626(5) 0.3795(3) 0.0568(16) Uani 1 1 d .
H3 H -0.1173 0.1667 0.3421 0.085 Uiso 1 1 calc R
O4 O 0.3638(6) -0.2541(5) 0.3812(3) 0.0631(17) Uani 1 1 d .
H4 H 0.4084 -0.2621 0.4207 0.095 Uiso 1 1 calc R
O5 O -0.1702(5) 0.2682(5) 0.2461(3) 0.0538(15) Uani 1 1 d .
O6 O -0.1629(5) 0.5437(5) 0.2905(3) 0.0539(15) Uani 1 1 d .
O7 O 0.6602(7) 0.4554(6) 0.4016(4) 0.086(2) Uiso 1 1 d .
C1 C 0.0663(8) 0.5648(6) 0.3837(4) 0.042(2) Uani 1 1 d .
H1A H 0.0968 0.6352 0.3976 0.050 Uiso 1 1 calc R
H1B H -0.0289 0.5747 0.4020 0.050 Uiso 1 1 calc R
C2 C 0.1546(8) 0.4500(7) 0.4223(4) 0.043(2) Uani 1 1 d .
C3 C 0.0967(8) 0.3504(8) 0.4438(4) 0.040(2) Uani 1 1 d .
C4 C 0.1746(8) 0.2372(7) 0.4768(4) 0.040(2) Uani 1 1 d .
C5 C 0.3163(8) 0.2281(8) 0.4864(4) 0.048(2) Uani 1 1 d .
H5 H 0.3720 0.1549 0.5083 0.057 Uiso 1 1 calc R
C6 C 0.3744(8) 0.3246(8) 0.4642(4) 0.046(2) Uani 1 1 d .
C7 C 0.2956(9) 0.4335(8) 0.4333(4) 0.047(2) Uani 1 1 d .
H7 H 0.3364 0.4980 0.4192 0.056 Uiso 1 1 calc R
C8 C 0.1165(8) 0.1308(7) 0.4997(4) 0.042(2) Uani 1 1 d .
H8A H 0.0187 0.1610 0.5122 0.050 Uiso 1 1 calc R
H8B H 0.1612 0.0880 0.5462 0.050 Uiso 1 1 calc R
C9 C 0.1331(8) 0.0397(7) 0.4380(4) 0.042(2) Uani 1 1 d .
C10 C 0.0430(7) 0.0635(7) 0.3758(4) 0.0389(19) Uani 1 1 d .
C11 C 0.0621(8) -0.0133(7) 0.3154(4) 0.040(2) Uani 1 1 d .
C12 C 0.1731(8) -0.1192(7) 0.3198(4) 0.046(2) Uani 1 1 d .
H12 H 0.1883 -0.1709 0.2796 0.055 Uiso 1 1 calc R
C13 C 0.2597(8) -0.1488(8) 0.3815(4) 0.044(2) Uani 1 1 d .
C14 C 0.2413(7) -0.0662(7) 0.4395(4) 0.042(2) Uani 1 1 d .
H14 H 0.3030 -0.0826 0.4799 0.050 Uiso 1 1 calc R
C15 C -0.0329(8) 0.0124(8) 0.2471(4) 0.047(2) Uani 1 1 d .
H15A H -0.0249 -0.0644 0.2236 0.056 Uiso 1 1 calc R
H15B H -0.1276 0.0400 0.2663 0.056 Uiso 1 1 calc R
C16 C -0.0066(7) 0.1064(8) 0.1849(4) 0.043(2) Uani 1 1 d .
C17 C -0.0743(7) 0.2327(8) 0.1845(4) 0.043(2) Uani 1 1 d .
C18 C -0.0532(7) 0.3202(8) 0.1288(4) 0.043(2) Uani 1 1 d .
C19 C 0.0373(8) 0.2787(8) 0.0678(5) 0.049(2) Uani 1 1 d .
H19 H 0.0508 0.3359 0.0281 0.058 Uiso 1 1 calc R
C20 C 0.1100(8) 0.1538(8) 0.0631(4) 0.044(2) Uani 1 1 d .
C21 C 0.0874(7) 0.0741(8) 0.1226(4) 0.046(2) Uani 1 1 d .
H21 H 0.1376 -0.0077 0.1221 0.055 Uiso 1 1 calc R
C22 C -0.1119(7) 0.4566(6) 0.1367(4) 0.0389(19) Uani 1 1 d .
H22A H -0.1989 0.4696 0.1660 0.047 Uiso 1 1 calc R
H22B H -0.1299 0.4993 0.0858 0.047 Uiso 1 1 calc R
C23 C -0.0106(7) 0.5091(7) 0.1778(4) 0.040(2) Uani 1 1 d .
C24 C -0.0327(8) 0.5353(7) 0.2552(4) 0.0392(19) Uani 1 1 d .
C25 C 0.0734(8) 0.5614(6) 0.2960(4) 0.0360(19) Uani 1 1 d .
C26 C 0.1946(8) 0.5687(7) 0.2557(4) 0.042(2) Uani 1 1 d .
H26 H 0.2661 0.5829 0.2831 0.051 Uiso 1 1 calc R
C27 C 0.2150(8) 0.5559(7) 0.1774(4) 0.042(2) Uani 1 1 d .
C28 C 0.1125(8) 0.5179(7) 0.1405(4) 0.041(2) Uani 1 1 d .
H28 H 0.1279 0.4979 0.0893 0.050 Uiso 1 1 calc R
C29 C -0.3096(8) 0.2773(11) 0.2277(6) 0.090(3) Uani 1 1 d .
H29A H -0.3690 0.3026 0.2716 0.135 Uiso 1 1 calc R
H29B H -0.3184 0.1986 0.2146 0.135 Uiso 1 1 calc R
H29C H -0.3357 0.3369 0.1845 0.135 Uiso 1 1 calc R
C30 C -0.2488(9) 0.6681(9) 0.2872(6) 0.074(3) Uani 1 1 d .
H30A H -0.3371 0.6686 0.3117 0.111 Uiso 1 1 calc R
H30B H -0.2617 0.6996 0.2340 0.111 Uiso 1 1 calc R
H30C H -0.2048 0.7189 0.3135 0.111 Uiso 1 1 calc R
C31 C 0.2065(8) 0.1184(8) -0.0070(5) 0.050(2) Uani 1 1 d .
C32 C 0.2710(11) -0.0181(8) -0.0051(6) 0.084(3) Uani 1 1 d .
H32A H 0.3232 -0.0444 0.0411 0.126 Uiso 1 1 calc R
H32B H 0.3314 -0.0359 -0.0497 0.126 Uiso 1 1 calc R
H32C H 0.1996 -0.0611 -0.0056 0.126 Uiso 1 1 calc R
C33 C 0.1226(10) 0.1586(9) -0.0808(5) 0.074(3) Uani 1 1 d .
H33A H 0.0848 0.2462 -0.0839 0.111 Uiso 1 1 calc R
H33B H 0.0487 0.1181 -0.0795 0.111 Uiso 1 1 calc R
H33C H 0.1819 0.1366 -0.1253 0.111 Uiso 1 1 calc R
C34 C 0.3219(10) 0.1854(9) -0.0103(6) 0.080(3) Uani 1 1 d .
H34A H 0.2821 0.2726 -0.0116 0.120 Uiso 1 1 calc R
H34B H 0.3786 0.1664 -0.0561 0.120 Uiso 1 1 calc R
H34C H 0.3776 0.1592 0.0346 0.120 Uiso 1 1 calc R
C35 C 0.3450(7) 0.5706(7) 0.1315(4) 0.044(2) Uani 1 1 d .
C36 C 0.4161(9) 0.4520(9) 0.0953(6) 0.072(3) Uani 1 1 d .
H36A H 0.4976 0.4624 0.0668 0.107 Uiso 1 1 calc R
H36B H 0.3541 0.4319 0.0608 0.107 Uiso 1 1 calc R
H36C H 0.4415 0.3865 0.1353 0.107 Uiso 1 1 calc R
C37 C 0.2993(10) 0.6759(11) 0.0698(7) 0.103(4) Uani 1 1 d .
H37A H 0.2539 0.7495 0.0941 0.155 Uiso 1 1 calc R
H37B H 0.2364 0.6556 0.0360 0.155 Uiso 1 1 calc R
H37C H 0.3788 0.6891 0.0403 0.155 Uiso 1 1 calc R
C38 C 0.4472(10) 0.6036(11) 0.1835(6) 0.091(4) Uani 1 1 d .
H38A H 0.4033 0.6785 0.2070 0.136 Uiso 1 1 calc R
H38B H 0.5264 0.6149 0.1531 0.136 Uiso 1 1 calc R
H38C H 0.4762 0.5383 0.2232 0.136 Uiso 1 1 calc R
C39 C 0.4106(11) 0.0698(12) 0.2830(6) 0.096(4) Uani 1 1 d .
H39 H 0.3403 0.0316 0.3081 0.115 Uiso 1 1 calc R

loop_
_atom_site_aniso_label
_atom_site_aniso_U_11
_atom_site_aniso_U_22
_atom_site_aniso_U_33
_atom_site_aniso_U_23
_atom_site_aniso_U_13
_atom_site_aniso_U_12
Cl1 0.100(2) 0.123(3) 0.123(3) 0.019(2) 0.000(2) -0.019(2)
Cl2 0.105(2) 0.168(3) 0.076(2) 0.009(2) -0.0093(17) -0.030(2)
Cl3 0.167(4) 0.213(5) 0.102(3) -0.070(3) 0.003(3) -0.026(3)
O1 0.041(4) 0.060(4) 0.055(4) -0.010(3) 0.003(3) -0.002(3)
O2 0.055(4) 0.091(5) 0.073(4) 0.013(3) -0.030(3) -0.027(3)
O3 0.048(3) 0.071(4) 0.045(4) -0.009(3) -0.009(3) -0.001(3)
O4 0.064(4) 0.058(4) 0.054(4) -0.009(3) -0.020(3) 0.014(3)
O5 0.038(3) 0.076(4) 0.044(3) -0.004(3) -0.001(3) -0.010(3)
O6 0.037(3) 0.068(4) 0.051(4) -0.011(3) 0.012(3) -0.005(3)
C1 0.053(5) 0.033(5) 0.036(5) -0.009(4) -0.003(4) -0.005(4)
C2 0.052(6) 0.047(6) 0.032(5) -0.012(4) 0.002(4) -0.014(5)
C3 0.031(5) 0.060(6) 0.026(4) -0.017(4) 0.005(4) -0.002(5)
C4 0.037(5) 0.055(6) 0.029(4) -0.019(4) 0.004(4) -0.012(5)
C5 0.056(6) 0.057(6) 0.030(5) -0.008(4) -0.001(4) -0.015(5)
C6 0.042(5) 0.069(7) 0.027(5) 0.002(4) -0.008(4) -0.017(5)
C7 0.057(6) 0.062(6) 0.029(5) -0.003(4) -0.011(4) -0.026(5)
C8 0.045(5) 0.060(6) 0.025(4) -0.003(4) -0.002(4) -0.022(4)
C9 0.041(5) 0.046(5) 0.041(5) -0.002(4) -0.001(4) -0.014(4)
C10 0.037(5) 0.045(5) 0.035(5) -0.001(4) -0.003(4) -0.010(4)
C11 0.040(5) 0.050(5) 0.035(5) 0.003(4) -0.009(4) -0.021(4)
C12 0.055(5) 0.050(6) 0.038(5) -0.007(4) 0.000(4) -0.021(5)
C13 0.041(5) 0.052(6) 0.037(5) 0.000(4) -0.008(4) -0.009(4)
C14 0.038(5) 0.061(6) 0.030(5) -0.002(4) -0.010(4) -0.018(5)
C15 0.050(5) 0.062(6) 0.026(4) -0.001(4) -0.011(4) -0.011(4)
C16 0.034(4) 0.060(6) 0.034(5) -0.001(4) -0.013(4) -0.009(4)
C17 0.028(4) 0.071(7) 0.031(5) -0.003(4) -0.002(4) -0.011(4)
C18 0.027(4) 0.071(6) 0.029(5) 0.002(4) -0.006(4) -0.012(4)
C19 0.043(5) 0.066(7) 0.037(5) 0.007(4) -0.008(4) -0.017(5)
C20 0.040(5) 0.055(6) 0.034(5) 0.002(4) -0.010(4) -0.009(4)
C21 0.040(5) 0.056(6) 0.038(5) -0.004(5) -0.016(4) -0.004(4)
C22 0.038(4) 0.037(5) 0.036(5) 0.001(4) -0.001(4) -0.002(4)
C23 0.037(5) 0.037(5) 0.040(5) 0.000(4) -0.012(4) 0.007(4)
C24 0.038(5) 0.040(5) 0.037(5) -0.007(4) 0.008(4) -0.005(4)
C25 0.042(5) 0.036(5) 0.027(4) -0.003(3) 0.002(4) -0.005(4)
C26 0.032(5) 0.050(5) 0.039(5) -0.004(4) -0.006(4) 0.001(4)
C27 0.040(5) 0.049(5) 0.033(5) -0.008(4) 0.004(4) -0.003(4)
C28 0.041(5) 0.050(5) 0.032(4) -0.007(4) 0.004(4) -0.010(4)
C29 0.034(6) 0.133(10) 0.099(8) -0.004(7) -0.008(5) -0.015(6)
C30 0.051(6) 0.073(7) 0.081(7) -0.004(5) 0.018(5) 0.012(5)
C31 0.049(5) 0.057(6) 0.039(5) -0.001(4) 0.001(4) -0.008(5)
C32 0.097(8) 0.065(7) 0.072(7) -0.005(5) 0.023(6) 0.007(6)
C33 0.084(7) 0.100(8) 0.037(6) -0.014(5) -0.010(5) -0.017(6)
C34 0.064(6) 0.090(8) 0.090(8) -0.025(6) 0.009(6) -0.022(6)
C35 0.042(5) 0.044(5) 0.049(5) -0.011(4) 0.005(4) -0.018(4)
C36 0.047(5) 0.091(8) 0.071(6) -0.012(5) 0.019(5) -0.007(5)
C37 0.057(6) 0.102(9) 0.126(10) 0.046(8) 0.032(6) 0.001(6)
C38 0.066(7) 0.129(10) 0.097(8) -0.056(7) 0.024(6) -0.048(7)
C39 0.080(7) 0.168(12) 0.047(6) 0.003(7) 0.005(5) -0.049(8)

loop_
_atom_type_symbol
_atom_type_description
_atom_type_scat_dispersion_real
_atom_type_scat_dispersion_imag
_atom_type_scat_source
O O 0.0106 0.0060 'International Tables Vol C Tables 4.2.6.8 and 6.1.1.4'
Cl Cl 0.1484 0.1585 'International Tables Vol C Tables 4.2.6.8 and 6.1.1.4'
C C 0.0033 0.0016 'International Tables Vol C Tables 4.2.6.8 and 6.1.1.4'
H H 0.0000 0.0000 'International Tables Vol C Tables 4.2.6.8 and 6.1.1.4'

loop_
_geom_angle_atom_site_label_1
_geom_angle_atom_site_label_2
_geom_angle_atom_site_label_3
_geom_angle
C3 O1 H1 109.5
C6 O2 H2 109.5
C10 O3 H3 109.5
C13 O4 H4 109.5
C17 O5 C29 113.8(6)
C24 O6 C30 112.9(6)
C2 C1 C25 111.4(6)
C2 C1 H1A 109.3
C25 C1 H1A 109.3
C2 C1 H1B 109.3
C25 C1 H1B 109.3
H1A C1 H1B 108.0
C3 C2 C7 117.9(7)
C3 C2 C1 119.1(7)
C7 C2 C1 122.8(8)
O1 C3 C4 118.0(7)
O1 C3 C2 119.4(7)
C4 C3 C2 122.5(7)
C3 C4 C5 116.1(7)
C3 C4 C8 123.7(7)
C5 C4 C8 120.3(8)
C6 C5 C4 121.8(8)
C6 C5 H5 119.1
C4 C5 H5 119.1
C7 C6 C5 120.6(8)
C7 C6 O2 122.1(8)
C5 C6 O2 117.3(8)
C6 C7 C2 121.1(8)
C6 C7 H7 119.5
C2 C7 H7 119.5
C4 C8 C9 114.1(6)
C4 C8 H8A 108.7
C9 C8 H8A 108.7
C4 C8 H8B 108.7
C9 C8 H8B 108.7
H8A C8 H8B 107.6
C14 C9 C10 118.1(7)
C14 C9 C8 121.3(7)
C10 C9 C8 120.6(7)
O3 C10 C11 121.7(7)
O3 C10 C9 116.4(7)
C11 C10 C9 121.8(7)
C10 C11 C12 117.7(7)
C10 C11 C15 122.4(7)
C12 C11 C15 119.8(7)
C13 C12 C11 122.2(7)
C13 C12 H12 118.9
C11 C12 H12 118.9
O4 C13 C12 118.2(7)
O4 C13 C14 123.3(7)
C12 C13 C14 118.4(7)
C9 C14 C13 121.6(7)
C9 C14 H14 119.2
C13 C14 H14 119.2
C16 C15 C11 115.8(6)
C16 C15 H15A 108.3
C11 C15 H15A 108.3
C16 C15 H15B 108.3
C11 C15 H15B 108.3
H15A C15 H15B 107.4
C21 C16 C17 115.1(7)
C21 C16 C15 122.1(7)
C17 C16 C15 122.8(7)
C18 C17 C16 124.2(7)
C18 C17 O5 119.3(8)
C16 C17 O5 116.5(7)
C17 C18 C19 116.5(8)
C17 C18 C22 122.3(7)
C19 C18 C22 120.9(7)
C18 C19 C20 123.3(7)
C18 C19 H19 118.3
C20 C19 H19 118.3
C21 C20 C19 116.2(7)
C21 C20 C31 125.0(8)
C19 C20 C31 118.9(7)
C20 C21 C16 124.6(8)
C20 C21 H21 117.7
C16 C21 H21 117.7
C18 C22 C23 110.5(6)
C18 C22 H22A 109.6
C23 C22 H22A 109.6
C18 C22 H22B 109.6
C23 C22 H22B 109.6
H22A C22 H22B 108.1
C28 C23 C24 119.2(7)
C28 C23 C22 119.4(7)
C24 C23 C22 121.0(7)
C23 C24 O6 119.9(7)
C23 C24 C25 120.0(7)
O6 C24 C25 120.0(6)
C26 C25 C24 118.2(7)
C26 C25 C1 119.4(7)
C24 C25 C1 122.0(7)
C25 C26 C27 123.6(7)
C25 C26 H26 118.2
C27 C26 H26 118.2
C26 C27 C28 116.2(7)
C26 C27 C35 124.1(7)
C28 C27 C35 119.5(7)
C23 C28 C27 122.2(7)
C23 C28 H28 118.9
C27 C28 H28 118.9
O5 C29 H29A 109.5
O5 C29 H29B 109.5
H29A C29 H29B 109.5
O5 C29 H29C 109.5
H29A C29 H29C 109.5
H29B C29 H29C 109.5
O6 C30 H30A 109.5
O6 C30 H30B 109.5
H30A C30 H30B 109.5
O6 C30 H30C 109.5
H30A C30 H30C 109.5
H30B C30 H30C 109.5
C32 C31 C34 108.6(7)
C32 C31 C33 108.8(8)
C34 C31 C33 108.2(7)
C32 C31 C20 112.4(7)
C34 C31 C20 110.1(7)
C33 C31 C20 108.6(7)
C31 C32 H32A 109.5
C31 C32 H32B 109.5
H32A C32 H32B 109.5
C31 C32 H32C 109.5
H32A C32 H32C 109.5
H32B C32 H32C 109.5
C31 C33 H33A 109.5
C31 C33 H33B 109.5
H33A C33 H33B 109.5
C31 C33 H33C 109.5
H33A C33 H33C 109.5
H33B C33 H33C 109.5
C31 C34 H34A 109.5
C31 C34 H34B 109.5
H34A C34 H34B 109.5
C31 C34 H34C 109.5
H34A C34 H34C 109.5
H34B C34 H34C 109.5
C36 C35 C37 111.1(8)
C36 C35 C38 108.7(7)
C37 C35 C38 108.5(8)
C36 C35 C27 110.3(6)
C37 C35 C27 107.0(6)
C38 C35 C27 111.2(7)
C35 C36 H36A 109.5
C35 C36 H36B 109.5
H36A C36 H36B 109.5
C35 C36 H36C 109.5
H36A C36 H36C 109.5
H36B C36 H36C 109.5
C35 C37 H37A 109.5
C35 C37 H37B 109.5
H37A C37 H37B 109.5
C35 C37 H37C 109.5
H37A C37 H37C 109.5
H37B C37 H37C 109.5
C35 C38 H38A 109.5
C35 C38 H38B 109.5
H38A C38 H38B 109.5
C35 C38 H38C 109.5
H38A C38 H38C 109.5
H38B C38 H38C 109.5
Cl1 C39 Cl3 112.2(6)
Cl1 C39 Cl2 112.6(7)
Cl3 C39 Cl2 108.9(6)
Cl1 C39 H39 107.7
Cl3 C39 H39 107.7
Cl2 C39 H39 107.7

loop_
_geom_bond_atom_site_label_1
_geom_bond_atom_site_label_2
_geom_bond_distance
Cl1 C39 1.697(13)
Cl2 C39 1.755(11)
Cl3 C39 1.747(11)
O1 C3 1.374(8)
O1 H1 0.8200
O2 C6 1.383(9)
O2 H2 0.8200
O3 C10 1.365(9)
O3 H3 0.8200
O4 C13 1.364(9)
O4 H4 0.8200
O5 C17 1.414(9)
O5 C29 1.421(9)
O6 C24 1.396(9)
O6 C30 1.442(10)
C1 C2 1.491(10)
C1 C25 1.522(10)
C1 H1A 0.9700
C1 H1B 0.9700
C2 C3 1.402(10)
C2 C7 1.394(11)
C3 C4 1.403(11)
C4 C5 1.411(11)
C4 C8 1.476(10)
C5 C6 1.375(11)
C5 H5 0.9300
C6 C7 1.359(11)
C7 H7 0.9300
C8 C9 1.519(10)
C8 H8A 0.9700
C8 H8B 0.9700
C9 C14 1.390(10)
C9 C10 1.403(10)
C10 C11 1.389(10)
C11 C12 1.406(10)
C11 C15 1.516(10)
C12 C13 1.372(10)
C12 H12 0.9300
C13 C14 1.402(11)
C14 H14 0.9300
C15 C16 1.506(11)
C15 H15A 0.9700
C15 H15B 0.9700
C16 C21 1.407(10)
C16 C17 1.410(11)
C17 C18 1.367(11)
C18 C19 1.390(11)
C18 C22 1.514(10)
C19 C20 1.416(11)
C19 H19 0.9300
C20 C21 1.356(11)
C20 C31 1.530(11)
C21 H21 0.9300
C22 C23 1.525(10)
C22 H22A 0.9700
C22 H22B 0.9700
C23 C28 1.385(10)
C23 C24 1.393(10)
C24 C25 1.406(10)
C25 C26 1.386(10)
C26 C27 1.377(10)
C26 H26 0.9300
C27 C28 1.405(10)
C27 C35 1.529(10)
C28 H28 0.9300
C29 H29A 0.9600
C29 H29B 0.9600
C29 H29C 0.9600
C30 H30A 0.9600
C30 H30B 0.9600
C30 H30C 0.9600
C31 C32 1.506(12)
C31 C34 1.527(11)
C31 C33 1.534(11)
C32 H32A 0.9600
C32 H32B 0.9600
C32 H32C 0.9600
C33 H33A 0.9600
C33 H33B 0.9600
C33 H33C 0.9600
C34 H34A 0.9600
C34 H34B 0.9600
C34 H34C 0.9600
C35 C36 1.517(12)
C35 C37 1.520(12)
C35 C38 1.527(11)
C36 H36A 0.9600
C36 H36B 0.9600
C36 H36C 0.9600
C37 H37A 0.9600
C37 H37B 0.9600
C37 H37C 0.9600
C38 H38A 0.9600
C38 H38B 0.9600
C38 H38C 0.9600
C39 H39 0.9800
